data_7218518
loop_
_publ_author_name
'Yan, Zhi hao'
'zhang, xiaowei'
'Pang, Haiduo'
'Zhang, Yiheng'
'Sun, Daofeng'
'Wang, Lei'

_publ_section_title
;
 Solvothermal Synthesis, Crystal Structure, and Photoluminescence
 Properties of four Cd(II) Coordination Polymers With Different
 Topological Structures
;
_journal_name_full 'RSC Adv.'
_journal_paper_doi 10.1039/C4RA10039E
_journal_year 2014
_chemical_formula_moiety 'C24 H18 Br4 Cd N4 O4'
_chemical_formula_sum 'C24 H18 Br4 Cd N4 O4'
_chemical_formula_weight 858.46
_chemical_name_systematic
;
 ?
;
_space_group_crystal_system triclinic
_space_group_IT_number 2
_space_group_name_Hall '-P 1'
_space_group_name_H-M_alt 'P -1'
_symmetry_space_group_name_Hall '-P 1'
_symmetry_space_group_name_H-M 'P -1'
_atom_sites_solution_hydrogens geom
_audit_creation_date 2014-10-10
_audit_creation_method
;
Olex2 1.2
(compiled 2014.09.19 svn.r3010 for OlexSys, GUI svn.r4874)
;
_cell_angle_alpha 66.271(4)
_cell_angle_beta 80.316(4)
_cell_angle_gamma 75.709(3)
_cell_formula_units_Z 2
_cell_length_a 10.4982(4)
_cell_length_b 11.9704(4)
_cell_length_c 12.5963(5)
_cell_measurement_reflns_used 8085
_cell_measurement_temperature 293(2)
_cell_measurement_theta_max 70.5050
_cell_measurement_theta_min 3.8490
_cell_volume 1400.04(10)
_computing_data_collection
;
CrysAlisPro, Agilent Technologies,
Version 1.171.36.32 (release 02-08-2013 CrysAlis171 .NET)
(compiled Aug  2 2013,16:46:58)
;
_computing_molecular_graphics 'Olex2 (Dolomanov et al., 2009)'
_computing_publication_material 'Olex2 (Dolomanov et al., 2009)'
_computing_structure_refinement 'SHELXL-2013 (Sheldrick, 2013)'
_diffrn_ambient_temperature 293(2)
_diffrn_measured_fraction_theta_full 0.982
_diffrn_measured_fraction_theta_max 0.997
_diffrn_measurement_device_type 'SuperNova, Dual, Cu at zero, Eos'
_diffrn_radiation_type MoK\a
_diffrn_radiation_wavelength 0.710
_diffrn_reflns_av_R_equivalents 0.0424
_diffrn_reflns_av_unetI/netI 0.0419
_diffrn_reflns_Laue_measured_fraction_full 0.982
_diffrn_reflns_Laue_measured_fraction_max 0.997
_diffrn_reflns_limit_h_max 12
_diffrn_reflns_limit_h_min -12
_diffrn_reflns_limit_k_max 14
_diffrn_reflns_limit_k_min -11
_diffrn_reflns_limit_l_max 15
_diffrn_reflns_limit_l_min -14
_diffrn_reflns_number 14481
_diffrn_reflns_point_group_measured_fraction_full 0.982
_diffrn_reflns_point_group_measured_fraction_max 0.997
_diffrn_reflns_theta_full 25.214
_diffrn_reflns_theta_max 25.096
_diffrn_reflns_theta_min 1.769
_exptl_absorpt_coefficient_mu 6.525
_exptl_absorpt_correction_T_max 1.00000
_exptl_absorpt_correction_T_min 0.38321
_exptl_absorpt_correction_type multi-scan
_exptl_absorpt_process_details
;
CrysAlisPro, Agilent Technologies,
Version 1.171.36.32 (release 02-08-2013 CrysAlis171 .NET)
(compiled Aug  2 2013,16:46:58)
Empirical absorption correction using spherical harmonics,
 implemented in SCALE3 ABSPACK scaling algorithm.
;
_exptl_crystal_colour 'clear light colourless'
_exptl_crystal_colour_lustre clear
_exptl_crystal_colour_modifier light
_exptl_crystal_colour_primary colourless
_exptl_crystal_density_diffrn 2.036
_exptl_crystal_description block
_exptl_crystal_F_000 820
_exptl_crystal_size_max 0.22
_exptl_crystal_size_mid 0.2
_exptl_crystal_size_min 0.1
_refine_diff_density_max 2.242
_refine_diff_density_min -1.227
_refine_diff_density_rms 0.202
_refine_ls_extinction_method none
_refine_ls_goodness_of_fit_ref 1.101
_refine_ls_hydrogen_treatment constr
_refine_ls_matrix_type full
_refine_ls_number_parameters 336
_refine_ls_number_reflns 4986
_refine_ls_number_restraints 0
_refine_ls_restrained_S_all 1.101
_refine_ls_R_factor_all 0.0609
_refine_ls_R_factor_gt 0.0533
_refine_ls_shift/su_max 0.001
_refine_ls_shift/su_mean 0.000
_refine_ls_structure_factor_coef Fsqd
_refine_ls_weighting_details
;
 w=1/[\s^2^(Fo^2^)+(0.0857P)^2^+5.9905P]
 where P=(Fo^2^+2Fc^2^)/3
;
_refine_ls_weighting_scheme calc
_refine_ls_wR_factor_gt 0.1515
_refine_ls_wR_factor_ref 0.1566
_reflns_Friedel_coverage 0.000
_reflns_number_gt 4336
_reflns_number_total 4986
_reflns_threshold_expression 'I > 2\s(I)'
_cod_data_source_file c4ra10039e2.cif
_cod_data_source_block 3
_cod_original_cell_volume 1400.05(11)
_cod_database_code 7218518
_shelxl_version_number 2013-2
_shelx_space_group_comment
;
The symmetry employed for this shelxl refinement is uniquely defined
by the following loop, which should always be used as a source of
symmetry information in preference to the above space-group names.
They are only intended as comments.
;
_olex2_refinement_description
;
1. Others
 Fixed Uiso: H12A(0.059) H12B(0.059) H1A(0.067) H1B(0.067) H1C(0.067)
 H3(0.048) H8(0.063) H9(0.069) H5A(0.046) H5B(0.046) H16A(0.093) H16B(0.093)
 H16C(0.093) H10(0.066) H7(0.052) H14(0.065) H4(0.046) H13(0.073)
 Fixed X: H12A(0.5294) H12B(0.3862) H1A(0.1338) H1B(0.1783) H1C(0.1376)
 H3(0.5453) H8(0.2929) H9(0.2986) H5A(0.3616) H5B(0.5097) H16A(0.2175)
 H16B(0.1372) H16C(0.1795) H10(0.3599) H7(0.3461) H14(0.5175) H4(0.6187)
 H13(0.6062)
 Fixed Y: H12A(-0.4471) H12B(-0.3865) H1A(0.0236) H1B(-0.1177) H1C(-0.078)
 H3(0.0498) H8(-0.4699) H9(-0.642) H5A(-0.2158) H5B(-0.2661) H16A(0.5677)
 H16B(0.4636) H16C(0.5417) H10(-0.6375) H7(-0.2895) H14(0.163) H4(-0.1436)
 H13(0.3109)
 Fixed Z: H12A(1.2923) H12B(1.3249) H1A(0.991) H1B(1.0674) H1C(0.9411)
 H3(0.7796) H8(0.9368) H9(1.1065) H5A(1.1591) H5B(1.1293) H16A(0.5121)
 H16B(0.5394) H16C(0.4102) H10(1.2735) H7(0.932) H14(0.5852) H4(0.9398)
 H13(0.4038)
;
_olex2_submission_special_instructions 'No special instructions were received'

loop_
_space_group_symop_operation_xyz
'x, y, z'
'-x, -y, -z'

loop_
_atom_site_label
_atom_site_type_symbol
_atom_site_fract_x
_atom_site_fract_y
_atom_site_fract_z
_atom_site_U_iso_or_equiv
_atom_site_adp_type
_atom_site_occupancy
_atom_site_site_symmetry_order
_atom_site_calc_flag
_atom_site_refinement_flags_posn
_atom_site_refinement_flags_adp
Cd1 Cd 0.22499(5) 0.21131(4) 0.73188(4) 0.02455(17) Uani 1 1 d . .
Br1 Br 0.08782(10) 0.19818(8) 1.12467(8) 0.0508(3) Uani 1 1 d . .
Br2 Br -0.02885(13) 0.36960(9) 1.28382(8) 0.0668(3) Uani 1 1 d . .
Br4 Br 0.29105(8) 0.07477(10) 0.42286(9) 0.0536(3) Uani 1 1 d . .
Br3 Br -0.19775(8) 0.10976(8) 0.67993(8) 0.0455(2) Uani 1 1 d . .
O1 O 0.2456(6) 0.3429(6) 0.8393(6) 0.0528(16) Uani 1 1 d . .
O2 O 0.0572(6) 0.3014(6) 0.8275(6) 0.0517(16) Uani 1 1 d . .
O4 O 0.0619(6) 0.2622(5) 0.5565(6) 0.0509(15) Uani 1 1 d . .
O3 O 0.1406(7) 0.0813(6) 0.6915(5) 0.0511(15) Uani 1 1 d . .
N4 N 0.4314(7) -0.5684(7) 1.4137(6) 0.0458(17) Uani 1 1 d . .
N1 N 0.3565(6) 0.0402(6) 0.8498(5) 0.0305(13) Uani 1 1 d . .
N2 N 0.4204(6) -0.1368(6) 0.9935(5) 0.0326(13) Uani 1 1 d . .
N3 N 0.3565(6) 0.2995(6) 0.5760(5) 0.0366(15) Uani 1 1 d . .
C19 C -0.0842(6) 0.0458(6) 0.5763(6) 0.0280(14) Uani 1 1 d . .
C12 C 0.4388(10) -0.4582(8) 1.3097(7) 0.049(2) Uani 1 1 d . .
H12A H 0.5294 -0.4471 1.2923 0.059 Uiso 1 1 calc R U
H12B H 0.3862 -0.3865 1.3249 0.059 Uiso 1 1 calc R U
C21 C -0.0172(8) 0.4436(7) 1.1196(6) 0.0353(16) Uani 1 1 d . .
C1 C 0.1798(9) -0.0559(8) 0.9898(7) 0.045(2) Uani 1 1 d . .
H1A H 0.1338 0.0236 0.9910 0.067 Uiso 1 1 calc R U
H1B H 0.1783 -0.1177 1.0674 0.067 Uiso 1 1 calc R U
H1C H 0.1376 -0.0780 0.9411 0.067 Uiso 1 1 calc R U
C23 C 0.0569(7) 0.4266(7) 0.9325(6) 0.0295(15) Uani 1 1 d . .
C3 C 0.4904(8) 0.0053(8) 0.8393(7) 0.0398(18) Uani 1 1 d . .
H3 H 0.5453 0.0498 0.7796 0.048 Uiso 1 1 calc R U
C20 C 0.1234(7) 0.0300(7) 0.4670(6) 0.0300(15) Uani 1 1 d . .
C18 C 0.0377(7) 0.0764(7) 0.5447(6) 0.0298(15) Uani 1 1 d . .
C8 C 0.3169(9) -0.4681(9) 1.0038(9) 0.053(2) Uani 1 1 d . .
H8 H 0.2929 -0.4699 0.9368 0.063 Uiso 1 1 calc R U
C9 C 0.3206(10) -0.5705(9) 1.1045(10) 0.058(2) Uani 1 1 d . .
H9 H 0.2986 -0.6420 1.1065 0.069 Uiso 1 1 calc R U
C2 C 0.3165(7) -0.0492(7) 0.9440(6) 0.0312(15) Uani 1 1 d . .
C5 C 0.4220(9) -0.2422(7) 1.1024(7) 0.0385(17) Uani 1 1 d . .
H5A H 0.3616 -0.2158 1.1591 0.046 Uiso 1 1 calc R U
H5B H 0.5097 -0.2661 1.1293 0.046 Uiso 1 1 calc R U
C16 C 0.2050(10) 0.5044(9) 0.4886(9) 0.062(3) Uani 1 1 d . .
H16A H 0.2175 0.5677 0.5121 0.093 Uiso 1 1 calc R U
H16B H 0.1372 0.4636 0.5394 0.093 Uiso 1 1 calc R U
H16C H 0.1795 0.5417 0.4102 0.093 Uiso 1 1 calc R U
C6 C 0.3858(7) -0.3560(7) 1.1005(6) 0.0337(16) Uani 1 1 d . .
C22 C 0.0377(7) 0.3728(7) 1.0521(7) 0.0356(17) Uani 1 1 d . .
C10 C 0.3577(10) -0.5676(9) 1.2047(9) 0.055(2) Uani 1 1 d . .
H10 H 0.3599 -0.6375 1.2735 0.066 Uiso 1 1 calc R U
C7 C 0.3492(8) -0.3593(8) 1.0009(7) 0.0430(19) Uani 1 1 d . .
H7 H 0.3461 -0.2895 0.9320 0.052 Uiso 1 1 calc R U
C14 C 0.4753(9) 0.2441(9) 0.5447(7) 0.054(2) Uani 1 1 d . .
H14 H 0.5175 0.1630 0.5852 0.065 Uiso 1 1 calc R U
C11 C 0.3914(8) -0.4613(8) 1.2027(7) 0.0380(17) Uani 1 1 d . .
C17 C 0.0834(7) 0.1501(8) 0.6003(7) 0.0358(17) Uani 1 1 d . .
C15 C 0.3287(8) 0.4128(7) 0.4949(6) 0.0381(17) Uani 1 1 d . .
C24 C 0.1244(8) 0.3512(7) 0.8601(6) 0.0380(18) Uani 1 1 d . .
C4 C 0.5320(7) -0.1017(7) 0.9269(7) 0.0382(17) Uani 1 1 d . .
H4 H 0.6187 -0.1436 0.9398 0.046 Uiso 1 1 calc R U
C13 C 0.5249(9) 0.3254(10) 0.4438(8) 0.061(3) Uani 1 1 d . .
H13 H 0.6062 0.3109 0.4038 0.073 Uiso 1 1 calc R U

loop_
_atom_site_aniso_label
_atom_site_aniso_U_11
_atom_site_aniso_U_22
_atom_site_aniso_U_33
_atom_site_aniso_U_23
_atom_site_aniso_U_13
_atom_site_aniso_U_12
Cd1 0.0320(3) 0.0216(3) 0.0223(3) -0.0115(2) -0.00092(18) -0.00457(19)
Br1 0.0724(6) 0.0301(4) 0.0447(5) -0.0167(4) 0.0004(4) 0.0002(4)
Br2 0.1109(9) 0.0435(5) 0.0321(5) -0.0160(4) 0.0034(5) 0.0060(5)
Br4 0.0356(4) 0.0638(6) 0.0778(7) -0.0444(5) 0.0093(4) -0.0174(4)
Br3 0.0448(5) 0.0505(5) 0.0504(5) -0.0343(4) 0.0099(4) -0.0082(4)
O1 0.055(4) 0.052(4) 0.063(4) -0.039(3) 0.008(3) -0.007(3)
O2 0.054(4) 0.060(4) 0.060(4) -0.047(3) -0.004(3) -0.003(3)
O4 0.061(4) 0.032(3) 0.069(4) -0.029(3) -0.008(3) -0.007(3)
O3 0.068(4) 0.049(4) 0.046(3) -0.022(3) -0.021(3) -0.012(3)
N4 0.056(4) 0.040(4) 0.031(3) -0.003(3) -0.003(3) -0.012(3)
N1 0.034(3) 0.029(3) 0.028(3) -0.010(3) -0.007(2) -0.006(3)
N2 0.041(3) 0.027(3) 0.030(3) -0.009(3) -0.005(3) -0.008(3)
N3 0.043(4) 0.035(4) 0.026(3) -0.006(3) -0.003(3) -0.006(3)
C19 0.027(3) 0.029(4) 0.026(3) -0.011(3) 0.000(3) -0.001(3)
C12 0.074(6) 0.041(5) 0.029(4) -0.005(4) -0.002(4) -0.024(4)
C21 0.045(4) 0.036(4) 0.029(4) -0.020(3) -0.003(3) -0.003(3)
C1 0.052(5) 0.038(4) 0.039(4) -0.015(4) 0.016(4) -0.013(4)
C23 0.031(3) 0.031(4) 0.032(4) -0.020(3) 0.001(3) -0.004(3)
C3 0.038(4) 0.051(5) 0.029(4) -0.009(4) 0.003(3) -0.021(4)
C20 0.025(3) 0.035(4) 0.039(4) -0.023(3) -0.004(3) -0.004(3)
C18 0.036(4) 0.029(4) 0.027(3) -0.014(3) -0.006(3) -0.004(3)
C8 0.045(5) 0.058(6) 0.061(6) -0.031(5) -0.008(4) -0.006(4)
C9 0.057(6) 0.040(5) 0.081(7) -0.027(5) -0.007(5) -0.010(4)
C2 0.036(4) 0.030(4) 0.027(3) -0.010(3) -0.002(3) -0.008(3)
C5 0.055(5) 0.030(4) 0.031(4) -0.006(3) -0.011(3) -0.014(3)
C16 0.057(6) 0.034(5) 0.067(6) 0.004(4) -0.006(5) 0.002(4)
C6 0.032(4) 0.032(4) 0.035(4) -0.012(3) -0.003(3) -0.006(3)
C22 0.038(4) 0.029(4) 0.043(4) -0.021(3) -0.005(3) 0.001(3)
C10 0.062(6) 0.040(5) 0.058(6) -0.010(4) 0.001(5) -0.022(4)
C7 0.045(4) 0.045(5) 0.037(4) -0.014(4) -0.010(3) -0.006(4)
C14 0.050(5) 0.044(5) 0.037(4) 0.005(4) -0.002(4) 0.009(4)
C11 0.039(4) 0.038(4) 0.036(4) -0.011(3) 0.001(3) -0.013(3)
C17 0.034(4) 0.042(5) 0.040(4) -0.025(4) -0.002(3) -0.007(3)
C15 0.046(4) 0.032(4) 0.030(4) -0.008(3) 0.002(3) -0.006(3)
C24 0.053(5) 0.028(4) 0.029(4) -0.014(3) -0.003(3) 0.004(3)
C4 0.031(4) 0.037(4) 0.041(4) -0.012(3) -0.001(3) -0.001(3)
C13 0.048(5) 0.062(6) 0.040(5) 0.003(4) 0.006(4) 0.003(4)

loop_
_atom_type_symbol
_atom_type_description
_atom_type_scat_dispersion_real
_atom_type_scat_dispersion_imag
_atom_type_scat_source
C C 0.0033 0.0016 'International Tables Vol C Tables 4.2.6.8 and 6.1.1.4'
H H 0.0000 0.0000 'International Tables Vol C Tables 4.2.6.8 and 6.1.1.4'
Br Br -0.2901 2.4595 'International Tables Vol C Tables 4.2.6.8 and 6.1.1.4'
Cd Cd -0.8075 1.2024 'International Tables Vol C Tables 4.2.6.8 and 6.1.1.4'
N N 0.0061 0.0033 'International Tables Vol C Tables 4.2.6.8 and 6.1.1.4'
O O 0.0106 0.0060 'International Tables Vol C Tables 4.2.6.8 and 6.1.1.4'

loop_
_geom_angle_atom_site_label_1
_geom_angle_atom_site_label_2
_geom_angle_atom_site_label_3
_geom_angle
_geom_angle_site_symmetry_1
_geom_angle_site_symmetry_3
O1 Cd1 C24 27.3(2) . .
O2 Cd1 O1 54.4(2) . .
O2 Cd1 N1 114.2(2) . .
O2 Cd1 C24 27.1(2) . .
O3 Cd1 O1 157.0(2) . .
O3 Cd1 O2 104.9(2) . .
O3 Cd1 N1 86.9(2) . .
O3 Cd1 N3 106.8(2) . .
O3 Cd1 C24 131.4(3) . .
N1 Cd1 O1 93.0(2) . .
N1 Cd1 C24 105.2(2) . .
N3 Cd1 O1 95.4(2) . .
N3 Cd1 O2 129.6(2) . .
N3 Cd1 N1 105.7(2) . .
N3 Cd1 C24 114.3(2) . .
C24 O1 Cd1 84.3(5) . .
C24 O2 Cd1 96.4(5) . .
C17 O3 Cd1 103.6(5) . .
C15 N4 C12 126.6(8) 1_546 .
C15 N4 C13 107.7(7) 1_546 1_546
C13 N4 C12 125.6(8) 1_546 .
C3 N1 Cd1 128.5(5) . .
C2 N1 Cd1 126.1(5) . .
C2 N1 C3 105.4(6) . .
C2 N2 C5 128.6(7) . .
C2 N2 C4 107.4(6) . .
C4 N2 C5 123.7(6) . .
C14 N3 Cd1 125.7(5) . .
C15 N3 Cd1 126.7(5) . .
C15 N3 C14 107.5(6) . .
C20 C19 Br3 121.0(5) 2_556 .
C18 C19 Br3 117.7(5) . .
C18 C19 C20 121.3(6) . 2_556
N4 C12 H12A 108.7 . .
N4 C12 H12B 108.7 . .
N4 C12 C11 114.4(7) . .
H12A C12 H12B 107.6 . .
C11 C12 H12A 108.7 . .
C11 C12 H12B 108.7 . .
C23 C21 Br2 117.9(5) 2_567 .
C22 C21 Br2 121.1(6) . .
C22 C21 C23 120.8(7) . 2_567
H1A C1 H1B 109.5 . .
H1A C1 H1C 109.5 . .
H1B C1 H1C 109.5 . .
C2 C1 H1A 109.5 . .
C2 C1 H1B 109.5 . .
C2 C1 H1C 109.5 . .
C21 C23 C24 120.7(6) 2_567 .
C22 C23 C21 117.2(6) . 2_567
C22 C23 C24 122.0(7) . .
N1 C3 H3 124.6 . .
C4 C3 N1 110.8(7) . .
C4 C3 H3 124.6 . .
C19 C20 Br4 121.8(5) 2_556 .
C19 C20 C18 120.2(6) 2_556 .
C18 C20 Br4 118.0(5) . .
C19 C18 C20 118.5(6) . .
C19 C18 C17 120.6(6) . .
C20 C18 C17 120.7(6) . .
C9 C8 H8 119.9 . .
C9 C8 C7 120.2(9) . .
C7 C8 H8 119.9 . .
C8 C9 H9 120.2 . .
C8 C9 C10 119.7(9) . .
C10 C9 H9 120.2 . .
N1 C2 N2 110.6(6) . .
N1 C2 C1 126.2(7) . .
N2 C2 C1 123.2(7) . .
N2 C5 H5A 108.2 . .
N2 C5 H5B 108.2 . .
N2 C5 C6 116.2(6) . .
H5A C5 H5B 107.4 . .
C6 C5 H5A 108.2 . .
C6 C5 H5B 108.2 . .
H16A C16 H16B 109.5 . .
H16A C16 H16C 109.5 . .
H16B C16 H16C 109.5 . .
C15 C16 H16A 109.5 . .
C15 C16 H16B 109.5 . .
C15 C16 H16C 109.5 . .
C7 C6 C5 122.6(7) . .
C11 C6 C5 118.0(7) . .
C11 C6 C7 119.4(8) . .
C21 C22 Br1 119.8(6) . .
C23 C22 Br1 118.3(5) . .
C23 C22 C21 122.0(7) . .
C9 C10 H10 119.6 . .
C11 C10 C9 120.7(9) . .
C11 C10 H10 119.6 . .
C8 C7 H7 119.9 . .
C6 C7 C8 120.3(8) . .
C6 C7 H7 119.9 . .
N3 C14 H14 125.4 . .
N3 C14 C13 109.3(8) . .
C13 C14 H14 125.4 . .
C6 C11 C12 118.6(7) . .
C6 C11 C10 119.8(8) . .
C10 C11 C12 121.6(8) . .
O4 C17 O3 127.6(8) . .
O4 C17 C18 119.7(7) . .
O3 C17 C18 112.7(7) . .
N4 C15 C16 123.8(8) 1_564 .
N3 C15 N4 109.4(7) . 1_564
N3 C15 C16 126.8(7) . .
O1 C24 Cd1 68.4(4) . .
O1 C24 C23 116.5(7) . .
O2 C24 Cd1 56.5(4) . .
O2 C24 O1 124.9(7) . .
O2 C24 C23 118.6(7) . .
C23 C24 Cd1 175.1(6) . .
N2 C4 H4 127.1 . .
C3 C4 N2 105.8(6) . .
C3 C4 H4 127.1 . .
N4 C13 C14 106.1(8) 1_564 .
N4 C13 H13 127.0 1_564 .
C14 C13 H13 127.0 . .

loop_
_geom_bond_atom_site_label_1
_geom_bond_atom_site_label_2
_geom_bond_distance
_geom_bond_site_symmetry_2
Cd1 O1 2.518(6) .
Cd1 O2 2.261(6) .
Cd1 O3 2.221(6) .
Cd1 N1 2.270(6) .
Cd1 N3 2.240(6) .
Cd1 C24 2.694(7) .
Br1 C22 1.888(8) .
Br2 C21 1.890(7) .
Br4 C20 1.895(7) .
Br3 C19 1.882(7) .
O1 C24 1.242(10) .
O2 C24 1.235(10) .
O4 C17 1.205(10) .
O3 C17 1.259(10) .
N4 C12 1.445(10) .
N4 C15 1.350(10) 1_546
N4 C13 1.358(12) 1_546
N1 C3 1.363(10) .
N1 C2 1.328(9) .
N2 C2 1.348(9) .
N2 C5 1.441(9) .
N2 C4 1.372(10) .
N3 C14 1.336(11) .
N3 C15 1.326(10) .
C19 C20 1.396(10) 2_556
C19 C18 1.369(10) .
C12 H12A 0.9700 .
C12 H12B 0.9700 .
C12 C11 1.530(12) .
C21 C23 1.404(10) 2_567
C21 C22 1.394(10) .
C1 H1A 0.9600 .
C1 H1B 0.9600 .
C1 H1C 0.9600 .
C1 C2 1.463(11) .
C23 C21 1.404(10) 2_567
C23 C22 1.381(11) .
C23 C24 1.508(9) .
C3 H3 0.9300 .
C3 C4 1.341(11) .
C20 C19 1.396(10) 2_556
C20 C18 1.403(9) .
C18 C17 1.522(10) .
C8 H8 0.9300 .
C8 C9 1.362(14) .
C8 C7 1.410(13) .
C9 H9 0.9300 .
C9 C10 1.398(14) .
C5 H5A 0.9700 .
C5 H5B 0.9700 .
C5 C6 1.512(11) .
C16 H16A 0.9600 .
C16 H16B 0.9600 .
C16 H16C 0.9600 .
C16 C15 1.468(12) .
C6 C7 1.391(11) .
C6 C11 1.390(11) .
C10 H10 0.9300 .
C10 C11 1.392(12) .
C7 H7 0.9300 .
C14 H14 0.9300 .
C14 C13 1.365(12) .
C15 N4 1.350(10) 1_564
C4 H4 0.9300 .
C13 N4 1.358(12) 1_564
C13 H13 0.9300 .

loop_
_geom_torsion_atom_site_label_1
_geom_torsion_atom_site_label_2
_geom_torsion_atom_site_label_3
_geom_torsion_atom_site_label_4
_geom_torsion
_geom_torsion_site_symmetry_1
_geom_torsion_site_symmetry_4
Cd1 O1 C24 O2 0.5(8) . .
Cd1 O1 C24 C23 179.5(6) . .
Cd1 O2 C24 O1 -0.6(9) . .
Cd1 O2 C24 C23 -179.5(6) . .
Cd1 O3 C17 O4 -10.6(10) . .
Cd1 O3 C17 C18 170.2(5) . .
Cd1 N1 C3 C4 179.6(5) . .
Cd1 N1 C2 N2 -179.9(5) . .
Cd1 N1 C2 C1 0.7(11) . .
Cd1 N3 C14 C13 178.6(7) . .
Cd1 N3 C15 N4 -178.8(5) . 1_564
Cd1 N3 C15 C16 -1.1(13) . .
Br2 C21 C22 Br1 5.4(10) . .
Br2 C21 C22 C23 -174.6(6) . .
Br4 C20 C18 C19 179.3(5) . .
Br4 C20 C18 C17 -5.7(9) . .
Br3 C19 C18 C20 -179.7(5) . .
Br3 C19 C18 C17 5.3(9) . .
N4 C12 C11 C6 175.5(7) . .
N4 C12 C11 C10 -6.3(13) . .
N1 C3 C4 N2 1.2(9) . .
N2 C5 C6 C7 -1.7(11) . .
N2 C5 C6 C11 177.4(7) . .
N3 C14 C13 N4 -0.9(13) . 1_564
C19 C20 C18 C19 -0.1(12) 2_556 .
C19 C20 C18 C17 174.8(7) 2_556 .
C19 C18 C17 O4 -90.4(9) . .
C19 C18 C17 O3 88.9(9) . .
C21 C23 C22 Br1 179.2(5) 2_567 .
C21 C23 C22 C21 -0.8(13) 2_567 .
C21 C23 C24 O1 84.7(9) 2_567 .
C21 C23 C24 O2 -96.3(9) 2_567 .
C23 C21 C22 Br1 -179.2(6) 2_567 .
C23 C21 C22 C23 0.8(13) 2_567 .
C3 N1 C2 N2 1.1(8) . .
C3 N1 C2 C1 -178.2(8) . .
C20 C19 C18 C20 0.2(12) 2_556 .
C20 C19 C18 C17 -174.8(7) 2_556 .
C20 C18 C17 O4 94.7(9) . .
C20 C18 C17 O3 -86.0(9) . .
C8 C9 C10 C11 -0.3(15) . .
C9 C8 C7 C6 0.3(13) . .
C9 C10 C11 C12 -176.9(9) . .
C9 C10 C11 C6 1.2(14) . .
C2 N1 C3 C4 -1.4(9) . .
C2 N2 C5 C6 81.7(10) . .
C2 N2 C4 C3 -0.5(9) . .
C5 N2 C2 N1 173.2(7) . .
C5 N2 C2 C1 -7.4(12) . .
C5 N2 C4 C3 -174.5(7) . .
C5 C6 C7 C8 179.8(8) . .
C5 C6 C11 C12 -2.4(11) . .
C5 C6 C11 C10 179.4(8) . .
C22 C23 C24 O1 -91.8(10) . .
C22 C23 C24 O2 87.2(10) . .
C7 C8 C9 C10 -0.5(14) . .
C7 C6 C11 C12 176.8(8) . .
C7 C6 C11 C10 -1.4(12) . .
C14 N3 C15 N4 -2.0(10) . 1_564
C14 N3 C15 C16 175.6(10) . .
C11 C6 C7 C8 0.6(12) . .
C15 N4 C12 C11 -90.9(11) 1_546 .
C15 N3 C14 C13 1.8(12) . .
C24 C23 C22 Br1 -4.2(10) . .
C24 C23 C22 C21 175.9(8) . .
C4 N2 C2 N1 -0.4(9) . .
C4 N2 C2 C1 179.0(7) . .
C4 N2 C5 C6 -105.6(9) . .
C13 N4 C12 C11 85.4(12) 1_546 .

loop_
_platon_squeeze_void_nr
_platon_squeeze_void_average_x
_platon_squeeze_void_average_y
_platon_squeeze_void_average_z
_platon_squeeze_void_volume
_platon_squeeze_void_count_electrons
_platon_squeeze_void_content
1 0.326 0.838 0.713 39 10 ' '
2 0.674 0.162 0.287 39 10 ' '
